data_1513057
loop_
_publ_author_name
'Ivanova, Bojidarka'
'Spiteller, Michael'

_publ_section_title
;
 Factors stabilizing the gas-phase ionic species of crystals of organic
 salts &#x0096; Experimental and theoretical study
;
_journal_name_full 'Journal of Molecular Structure'
_journal_page_first 226
_journal_paper_doi 10.1016/j.molstruc.2012.11.018
_journal_volume 1036
_journal_year 2013
_chemical_formula_moiety 'C7 H15 Cl N, C7 H5 O6 S'
_chemical_formula_sum 'C14 H20 Cl N O6 S'
_chemical_formula_weight 365.82
_chemical_melting_point 412
_chemical_name_common '1-(2-chloroethyl)piperidinium 5-sulfosalicylicilate'
_space_group_IT_number 61
_symmetry_cell_setting orthorhombic
_symmetry_space_group_name_Hall '-P 2ac 2ab'
_symmetry_space_group_name_H-M 'P b c a'
_atom_sites_solution_hydrogens geom
_atom_sites_solution_primary direct
_atom_sites_solution_secondary difmap
_audit_creation_method SHELXL-97
_cell_angle_alpha 90.00
_cell_angle_beta 90.00
_cell_angle_gamma 90.00
_cell_formula_units_Z 8
_cell_length_a 13.526(2)
_cell_length_b 15.045(2)
_cell_length_c 16.533(3)
_cell_measurement_temperature 202(2)
_cell_volume 3364.4(9)
_computing_cell_refinement 'Bruker SAINT'
_computing_data_collection 'Bruker GIS'
_computing_data_reduction 'Bruker SAINT'
_computing_molecular_graphics 'Bruker APEX2'
_computing_structure_refinement 'SHELXL-97 (Sheldrick, 2008)'
_computing_structure_solution 'SHELXS-97 (Sheldrick, 2008)'
_diffrn_ambient_temperature 202(2)
_diffrn_measured_fraction_theta_full 0.990
_diffrn_measured_fraction_theta_max 0.990
_diffrn_measurement_device_type 'Bruker SMART X2S'
_diffrn_measurement_method '\w scans'
_diffrn_radiation_monochromator 'doubly curved silicon crystal'
_diffrn_radiation_source 'micro-focus sealed tube'
_diffrn_radiation_type MoK\a
_diffrn_radiation_wavelength 0.71073
_diffrn_reflns_av_R_equivalents 0.2878
_diffrn_reflns_av_sigmaI/netI 0.1175
_diffrn_reflns_limit_h_max 15
_diffrn_reflns_limit_h_min -16
_diffrn_reflns_limit_k_max 14
_diffrn_reflns_limit_k_min -17
_diffrn_reflns_limit_l_max 19
_diffrn_reflns_limit_l_min -19
_diffrn_reflns_number 19708
_diffrn_reflns_theta_full 25.11
_diffrn_reflns_theta_max 25.11
_diffrn_reflns_theta_min 2.37
_exptl_absorpt_coefficient_mu 0.380
_exptl_absorpt_correction_T_max 0.9450
_exptl_absorpt_correction_T_min 0.8888
_exptl_absorpt_correction_type multi-scan
_exptl_crystal_colour colorless
_exptl_crystal_density_diffrn 1.444
_exptl_crystal_density_method 'not measured'
_exptl_crystal_description plate
_exptl_crystal_F_000 1536
_exptl_crystal_size_max 0.31
_exptl_crystal_size_mid 0.27
_exptl_crystal_size_min 0.15
_refine_diff_density_max 0.663
_refine_diff_density_min -0.578
_refine_diff_density_rms 0.091
_refine_ls_extinction_coef 0.016(2)
_refine_ls_extinction_expression Fc^*^=kFc[1+0.001xFc^2^\l^3^/sin(2\q)]^-1/4^
_refine_ls_extinction_method SHELXL
_refine_ls_goodness_of_fit_ref 1.174
_refine_ls_hydrogen_treatment constr
_refine_ls_matrix_type full
_refine_ls_number_parameters 211
_refine_ls_number_reflns 2963
_refine_ls_number_restraints 0
_refine_ls_restrained_S_all 1.174
_refine_ls_R_factor_all 0.0912
_refine_ls_R_factor_gt 0.0752
_refine_ls_shift/su_max 0.015
_refine_ls_shift/su_mean 0.004
_refine_ls_structure_factor_coef Fsqd
_refine_ls_weighting_details 'calc w=1/[\s^2^(Fo^2^)+(0.1039P)^2^+0.0000P] where P=(Fo^2^+2Fc^2^)/3'
_refine_ls_weighting_scheme calc
_refine_ls_wR_factor_gt 0.1959
_refine_ls_wR_factor_ref 0.2123
_reflns_number_gt 2248
_reflns_number_total 2963
_reflns_threshold_expression >2sigma(I)
_cod_data_source_file Struct-200-20.cif
_cod_data_source_block 200-20
_cod_depositor_comments
;
The following automatic conversions were performed:

'_chemical_melting_point' value '412K' was changed to '412' - the
value should be numeric and without a unit
designator.

'_symmetry_cell_setting' value 'Orthorhombic' changed to
'orthorhombic' according to the built-in table from CIF Core
dictionary named 'cif_core.dic' version 2.4.1 from 2010-06-29.

Automatic conversion script
Id: cif_fix_values 1891 2012-01-12 08:04:46Z andrius 
;
_cod_database_code 1513057

loop_
_symmetry_equiv_pos_as_xyz
'x, y, z'
'-x+1/2, -y, z+1/2'
'-x, y+1/2, -z+1/2'
'x+1/2, -y+1/2, -z'
'-x, -y, -z'
'x-1/2, y, -z-1/2'
'x, -y-1/2, z-1/2'
'-x-1/2, y-1/2, z'

loop_
_atom_site_label
_atom_site_type_symbol
_atom_site_fract_x
_atom_site_fract_y
_atom_site_fract_z
_atom_site_U_iso_or_equiv
_atom_site_adp_type
_atom_site_occupancy
_atom_site_symmetry_multiplicity
_atom_site_calc_flag
_atom_site_refinement_flags
S1 S 0.15086(5) 0.20742(5) 0.28451(4) 0.0336(4) Uani 1 1 d .
O6 O 0.35706(16) 0.31417(19) 0.61505(12) 0.0508(7) Uani 1 1 d .
C14 C 0.3469(2) 0.2132(2) 0.32562(17) 0.0339(7) Uani 1 1 d .
H14 H 0.3593 0.1959 0.2713 0.041 Uiso 1 1 calc R
O5 O 0.14671(18) 0.28764(16) 0.23497(14) 0.0533(7) Uani 1 1 d .
O4 O 0.17875(16) 0.13172(14) 0.23396(11) 0.0385(6) Uani 1 1 d .
O3 O 0.19816(16) 0.32044(19) 0.58149(11) 0.0510(7) Uani 1 1 d .
H3 H 0.1926 0.3349 0.6303 0.076 Uiso 1 1 calc R
C13 C 0.3099(2) 0.2691(2) 0.48337(15) 0.0302(7) Uani 1 1 d .
O2 O 0.06322(17) 0.1919(2) 0.33131(12) 0.0621(8) Uani 1 1 d .
C12 C 0.2506(2) 0.22394(19) 0.35262(15) 0.0296(7) Uani 1 1 d .
O1 O 0.48614(16) 0.26840(19) 0.50499(12) 0.0521(7) Uani 1 1 d .
H1 H 0.4674 0.2847 0.5511 0.078 Uiso 1 1 calc R
C11 C 0.4071(2) 0.2553(2) 0.45753(16) 0.0343(7) Uani 1 1 d .
C10 C 0.4250(2) 0.2278(2) 0.37839(17) 0.0393(8) Uani 1 1 d .
H10 H 0.4910 0.2190 0.3605 0.047 Uiso 1 1 calc R
C9 C 0.2315(2) 0.25235(19) 0.43061(15) 0.0312(7) Uani 1 1 d .
H9 H 0.1652 0.2605 0.4482 0.037 Uiso 1 1 calc R
C8 C 0.2906(2) 0.3031(2) 0.56541(16) 0.0357(8) Uani 1 1 d .
Cl1 Cl 0.16682(16) 0.02213(10) 0.50044(10) 0.1148(7) Uani 1 1 d .
N1 N 0.0427(3) 0.0580(2) 0.7203(2) 0.0732(11) Uani 1 1 d .
H1A H 0.0698 0.1142 0.7276 0.088 Uiso 1 1 calc R
C7 C -0.0653(4) 0.0634(3) 0.7305(3) 0.0837(14) Uani 1 1 d .
H7A H -0.0942 0.0031 0.7263 0.100 Uiso 1 1 calc R
H7B H -0.0937 0.1002 0.6866 0.100 Uiso 1 1 calc R
C6 C -0.0909(5) 0.1021(4) 0.8087(4) 0.117(2) Uani 1 1 d .
H6A H -0.1637 0.1052 0.8140 0.140 Uiso 1 1 calc R
H6B H -0.0645 0.1634 0.8119 0.140 Uiso 1 1 calc R
C5 C 0.0610(7) 0.0365(5) 0.8650(5) 0.157(4) Uani 1 1 d .
H5A H 0.0874 -0.0034 0.9074 0.189 Uiso 1 1 calc R
H5B H 0.0941 0.0949 0.8705 0.189 Uiso 1 1 calc R
C4 C 0.0659(8) 0.0263(5) 0.6369(5) 0.199(6) Uani 1 1 d .
H4A H 0.0811 -0.0378 0.6415 0.239 Uiso 1 1 calc R
H4B H 0.0037 0.0308 0.6055 0.239 Uiso 1 1 calc R
C3 C -0.0494(7) 0.0479(5) 0.8769(4) 0.140(4) Uani 1 1 d .
H3A H -0.0624 0.0781 0.9290 0.168 Uiso 1 1 calc R
H3B H -0.0819 -0.0111 0.8782 0.168 Uiso 1 1 calc R
C2 C 0.1317(7) 0.0593(4) 0.5940(4) 0.146(3) Uani 1 1 d .
H2A H 0.1924 0.0589 0.6275 0.175 Uiso 1 1 calc R
H2B H 0.1134 0.1225 0.5868 0.175 Uiso 1 1 calc R
C1 C 0.0840(5) -0.0027(4) 0.7813(5) 0.115(2) Uani 1 1 d .
H1B H 0.1564 -0.0084 0.7739 0.138 Uiso 1 1 calc R
H1C H 0.0539 -0.0623 0.7760 0.138 Uiso 1 1 calc R

loop_
_atom_site_aniso_label
_atom_site_aniso_U_11
_atom_site_aniso_U_22
_atom_site_aniso_U_33
_atom_site_aniso_U_23
_atom_site_aniso_U_13
_atom_site_aniso_U_12
S1 0.0331(5) 0.0402(6) 0.0274(4) -0.0033(3) -0.0006(3) -0.0006(3)
O6 0.0367(14) 0.0822(19) 0.0334(11) -0.0117(12) -0.0058(9) 0.0019(12)
C14 0.0382(17) 0.0343(18) 0.0291(14) -0.0051(12) 0.0024(11) 0.0029(13)
O5 0.0694(19) 0.0424(17) 0.0481(13) 0.0026(11) -0.0169(11) 0.0161(12)
O4 0.0500(13) 0.0353(14) 0.0302(10) -0.0028(9) 0.0012(8) -0.0089(10)
O3 0.0355(13) 0.090(2) 0.0277(10) -0.0099(11) 0.0008(8) 0.0054(12)
C13 0.0295(16) 0.0330(16) 0.0282(13) 0.0022(11) 0.0006(10) -0.0007(13)
O2 0.0346(14) 0.111(2) 0.0405(12) -0.0184(13) 0.0070(10) -0.0102(13)
C12 0.0355(16) 0.0271(15) 0.0264(12) 0.0007(11) -0.0002(11) 0.0007(13)
O1 0.0299(13) 0.086(2) 0.0407(12) -0.0145(12) -0.0054(9) 0.0030(12)
C11 0.0312(16) 0.0343(18) 0.0373(14) -0.0029(13) -0.0006(11) 0.0019(12)
C10 0.0293(16) 0.048(2) 0.0401(15) -0.0040(13) 0.0040(12) 0.0060(15)
C9 0.0314(16) 0.0334(17) 0.0288(13) 0.0009(11) -0.0005(11) 0.0006(13)
C8 0.0333(17) 0.0457(19) 0.0283(14) 0.0012(12) 0.0000(11) 0.0003(14)
Cl1 0.1679(18) 0.0793(11) 0.0972(10) -0.0066(8) 0.0425(9) -0.0012(9)
N1 0.096(3) 0.0283(18) 0.095(2) -0.0081(17) 0.029(2) -0.0093(17)
C7 0.085(3) 0.057(3) 0.109(3) 0.007(3) -0.007(3) -0.022(3)
C6 0.120(5) 0.079(4) 0.152(6) -0.018(4) 0.061(4) -0.023(4)
C5 0.231(11) 0.094(5) 0.147(6) 0.062(5) -0.103(7) -0.073(6)
C4 0.312(14) 0.101(5) 0.185(8) -0.091(6) 0.162(9) -0.118(7)
C3 0.231(10) 0.098(5) 0.092(4) -0.020(4) 0.047(5) -0.090(6)
C2 0.255(10) 0.096(5) 0.087(4) -0.046(4) 0.047(5) -0.070(5)
C1 0.108(5) 0.050(3) 0.187(7) 0.018(4) -0.024(4) 0.009(3)

loop_
_atom_type_symbol
_atom_type_description
_atom_type_scat_dispersion_real
_atom_type_scat_dispersion_imag
_atom_type_scat_source
C C 0.0033 0.0016 'International Tables Vol C Tables 4.2.6.8 and 6.1.1.4'
H H 0.0000 0.0000 'International Tables Vol C Tables 4.2.6.8 and 6.1.1.4'
N N 0.0061 0.0033 'International Tables Vol C Tables 4.2.6.8 and 6.1.1.4'
O O 0.0106 0.0060 'International Tables Vol C Tables 4.2.6.8 and 6.1.1.4'
Cl Cl 0.1484 0.1585 'International Tables Vol C Tables 4.2.6.8 and 6.1.1.4'
S S 0.1246 0.1234 'International Tables Vol C Tables 4.2.6.8 and 6.1.1.4'

loop_
_geom_angle_atom_site_label_1
_geom_angle_atom_site_label_2
_geom_angle_atom_site_label_3
_geom_angle
O2 S1 O5 113.91(16)
O2 S1 O4 113.26(15)
O5 S1 O4 109.47(13)
O2 S1 C12 107.99(13)
O5 S1 C12 105.63(13)
O4 S1 C12 105.99(13)
C12 C14 C10 119.6(2)
C11 C13 C9 119.8(3)
C11 C13 C8 120.0(3)
C9 C13 C8 120.2(3)
C9 C12 C14 120.8(3)
C9 C12 S1 119.5(2)
C14 C12 S1 119.6(2)
O1 C11 C10 117.0(3)
O1 C11 C13 123.3(2)
C10 C11 C13 119.6(3)
C11 C10 C14 120.3(3)
C12 C9 C13 119.7(3)
O6 C8 O3 122.5(3)
O6 C8 C13 122.2(3)
O3 C8 C13 115.3(2)
C7 N1 C1 109.5(4)
C7 N1 C4 109.3(5)
C1 N1 C4 110.9(6)
N1 C7 C6 111.0(4)
C7 C6 C3 111.1(5)
C3 C5 C1 111.1(5)
C2 C4 N1 123.4(6)
C5 C3 C6 109.4(5)
C4 C2 Cl1 125.8(5)
N1 C1 C5 107.6(5)

loop_
_geom_bond_atom_site_label_1
_geom_bond_atom_site_label_2
_geom_bond_distance
S1 O2 1.435(2)
S1 O5 1.460(3)
S1 O4 1.462(2)
S1 C12 1.775(3)
O6 C8 1.228(3)
C14 C12 1.385(4)
C14 C10 1.388(4)
O3 C8 1.305(4)
C13 C11 1.397(4)
C13 C9 1.397(4)
C13 C8 1.473(4)
C12 C9 1.383(4)
O1 C11 1.341(4)
C11 C10 1.394(4)
Cl1 C2 1.712(6)
N1 C7 1.473(6)
N1 C1 1.470(7)
N1 C4 1.493(7)
C7 C6 1.461(7)
C6 C3 1.500(9)
C5 C3 1.516(12)
C5 C1 1.535(10)
C4 C2 1.241(9)
